data_1502505
loop_
_publ_author_name
'Wanner, Benedikt'
'Mahatthananchai, Jessada'
'Bode, Jeffrey W.'

_publ_section_title
;
 Enantioselective synthesis of dihydropyridinones via NHC-catalyzed
 aza-Claisen reaction.
;
_journal_issue 19
_journal_name_full 'Organic letters'
_journal_page_first 5378
_journal_page_last 5381
_journal_paper_doi 10.1021/ol202272t
_journal_volume 13
_journal_year 2011
_chemical_formula_moiety '2(C13 H11 Br N2 O) , C4 H8 O2'
_chemical_formula_sum 'C28 H26 Br2 N4 O3'
_chemical_formula_weight 626.35
_chemical_name_systematic
; 
 ? 
;
_space_group_IT_number 1
_symmetry_cell_setting triclinic
_symmetry_space_group_name_Hall 'P 1'
_symmetry_space_group_name_H-M 'P 1'
_atom_sites_solution_hydrogens geom
_atom_sites_solution_primary direct
_atom_sites_solution_secondary difmap
_audit_creation_method SHELXL-97
_cell_angle_alpha 76.246(2)
_cell_angle_beta 84.746(2)
_cell_angle_gamma 79.465(2)
_cell_formula_units_Z 2
_cell_length_a 7.7053(4)
_cell_length_b 13.2135(7)
_cell_length_c 13.4615(8)
_cell_measurement_reflns_used 9979
_cell_measurement_temperature 100(2)
_cell_measurement_theta_max 27.48
_cell_measurement_theta_min 2.69
_cell_volume 1307.17(12)
_computing_cell_refinement 'Bruker SAINT'
_computing_data_collection 'Bruker APEX2'
_computing_data_reduction 'Bruker SAINT'
_computing_molecular_graphics 'Platon, Ortep'
_computing_publication_material 'Bruker SHELXTL'
_computing_structure_refinement 'OLEX2 (Dolomanov, 2009), SHELXL-97 (Sheldrick, 2008)'
_computing_structure_solution 'SHELXS-97 (Sheldrick, 2008)'
_diffrn_ambient_temperature 100(2)
_diffrn_measured_fraction_theta_full 0.982
_diffrn_measured_fraction_theta_max 0.982
_diffrn_measurement_device_type 'Bruker APEX-II CCD'
_diffrn_measurement_method '\f and \w scans'
_diffrn_radiation_monochromator graphite
_diffrn_radiation_source 'fine-focus sealed tube'
_diffrn_radiation_type MoK\a
_diffrn_radiation_wavelength 0.71073
_diffrn_reflns_av_R_equivalents 0.0215
_diffrn_reflns_av_sigmaI/netI 0.0535
_diffrn_reflns_limit_h_max 10
_diffrn_reflns_limit_h_min -10
_diffrn_reflns_limit_k_max 14
_diffrn_reflns_limit_k_min -17
_diffrn_reflns_limit_l_max 17
_diffrn_reflns_limit_l_min -16
_diffrn_reflns_number 18568
_diffrn_reflns_theta_full 27.58
_diffrn_reflns_theta_max 27.58
_diffrn_reflns_theta_min 2.69
_exptl_absorpt_coefficient_mu 3.139
_exptl_absorpt_correction_T_max 0.7045
_exptl_absorpt_correction_T_min 0.5196
_exptl_absorpt_correction_type multi-scan
_exptl_absorpt_process_details SADABS
_exptl_crystal_colour colourless
_exptl_crystal_density_diffrn 1.591
_exptl_crystal_density_method 'not measured'
_exptl_crystal_description prism
_exptl_crystal_F_000 632
_exptl_crystal_size_max 0.24
_exptl_crystal_size_mid 0.20
_exptl_crystal_size_min 0.12
_refine_diff_density_max 0.473
_refine_diff_density_min -0.426
_refine_diff_density_rms 0.063
_refine_ls_abs_structure_details 'Flack H D (1983), Acta Cryst. A39, 876-881'
_refine_ls_abs_structure_Flack 0.006(4)
_refine_ls_extinction_method none
_refine_ls_goodness_of_fit_ref 0.981
_refine_ls_hydrogen_treatment mixed
_refine_ls_matrix_type full
_refine_ls_number_parameters 850
_refine_ls_number_reflns 8806
_refine_ls_number_restraints 3
_refine_ls_restrained_S_all 0.980
_refine_ls_R_factor_all 0.0310
_refine_ls_R_factor_gt 0.0255
_refine_ls_shift/su_max 0.002
_refine_ls_shift/su_mean 0.000
_refine_ls_structure_factor_coef Fsqd
_refine_ls_weighting_details 'calc w=1/[\s^2^(Fo^2^)+(0.0000P)^2^+0.0000P] where P=(Fo^2^+2Fc^2^)/3'
_refine_ls_weighting_scheme calc
_refine_ls_wR_factor_gt 0.0485
_refine_ls_wR_factor_ref 0.0498
_reflns_number_gt 7975
_reflns_number_total 8806
_reflns_threshold_expression >2sigma(I)
_cod_data_source_file ol202272t_si_002.cif
_cod_data_source_block jb050811
_cod_depositor_comments
;
The following automatic conversions were performed:

'_symmetry_cell_setting' value 'Triclinic' changed to 'triclinic'
according to /home/saulius/struct/CIF-dictionaries/cif_core.dic
dictionary named 'cif_core.dic' version 2.4.1 from 2010-06-29.

Automatic conversion script
Id: cif_fix_values 1715 2011-07-08 13:25:40Z adriana 
;
_cod_original_sg_symbol_H-M P1
_cod_database_code 1502505

loop_
_symmetry_equiv_pos_as_xyz
'x, y, z'

loop_
_atom_site_label
_atom_site_type_symbol
_atom_site_fract_x
_atom_site_fract_y
_atom_site_fract_z
_atom_site_U_iso_or_equiv
_atom_site_adp_type
_atom_site_occupancy
_atom_site_symmetry_multiplicity
_atom_site_calc_flag
_atom_site_refinement_flags
_atom_site_disorder_assembly
_atom_site_disorder_group
Br1 Br 0.77401(4) 0.41392(3) 0.21779(3) 0.03285(10) Uani 1 1 d . . .
O16 O 0.7434(3) -0.05327(15) 0.72536(16) 0.0162(5) Uani 1 1 d . . .
N4 N 0.8735(3) 0.0806(2) 0.7420(2) 0.0142(6) Uani 1 1 d . . .
H4 H 0.980(5) 0.030(3) 0.746(3) 0.047(12) Uiso 1 1 d . . .
N14 N 0.7103(4) 0.4476(2) 0.7476(2) 0.0225(6) Uani 1 1 d . . .
C1 C 0.5757(4) 0.2337(2) 0.6733(2) 0.0145(6) Uani 1 1 d . . .
H1 H 0.472(4) 0.270(2) 0.690(2) 0.009(8) Uiso 1 1 d . . .
C2 C 0.7257(4) 0.2563(2) 0.7274(2) 0.0144(6) Uani 1 1 d . . .
C3 C 0.8685(4) 0.1839(2) 0.7529(2) 0.0149(7) Uani 1 1 d . . .
C5 C 0.7300(4) 0.0412(2) 0.7248(2) 0.0152(7) Uani 1 1 d . . .
C6 C 0.5594(4) 0.1166(2) 0.7096(3) 0.0148(7) Uani 1 1 d . . .
H6A H 0.486(4) 0.108(3) 0.780(3) 0.030(9) Uiso 1 1 d . . .
H6B H 0.503(4) 0.093(2) 0.665(2) 0.020(9) Uiso 1 1 d . . .
C7 C 0.6112(4) 0.2722(2) 0.5589(2) 0.0148(7) Uani 1 1 d . . .
C8 C 0.5538(4) 0.3778(2) 0.5133(3) 0.0188(7) Uani 1 1 d . . .
H8 H 0.485(4) 0.422(2) 0.552(2) 0.022(9) Uiso 1 1 d . . .
C9 C 0.5993(4) 0.4199(3) 0.4121(3) 0.0219(7) Uani 1 1 d . . .
H9 H 0.566(4) 0.489(3) 0.382(2) 0.021(9) Uiso 1 1 d . . .
C10 C 0.7053(4) 0.3555(3) 0.3556(2) 0.0192(7) Uani 1 1 d . . .
C11 C 0.7608(4) 0.2509(3) 0.3976(2) 0.0198(7) Uani 1 1 d . . .
H11A H 0.827(4) 0.205(2) 0.357(2) 0.020(8) Uiso 1 1 d . . .
C12 C 0.7124(4) 0.2091(3) 0.4992(3) 0.0170(7) Uani 1 1 d . . .
H12A H 0.758(4) 0.136(2) 0.526(2) 0.014(8) Uiso 1 1 d . . .
C13 C 0.7188(4) 0.3623(2) 0.7392(2) 0.0167(7) Uani 1 1 d . . .
C15 C 1.0340(5) 0.2017(3) 0.7915(3) 0.0186(7) Uani 1 1 d . . .
H15D H 1.128(4) 0.178(2) 0.757(2) 0.008(8) Uiso 1 1 d . . .
H15E H 1.053(4) 0.160(3) 0.848(3) 0.020(9) Uiso 1 1 d . . .
H15F H 1.027(5) 0.268(3) 0.794(3) 0.036(10) Uiso 1 1 d . . .
Br1A Br 0.56230(4) 0.78847(3) 0.22114(2) 0.03177(9) Uani 1 1 d . . .
O16A O 0.2036(3) 0.94479(15) 0.73958(17) 0.0185(5) Uani 1 1 d . . .
N4A N 0.0773(4) 0.8056(2) 0.7318(2) 0.0141(6) Uani 1 1 d . . .
H4A H -0.014(4) 0.843(2) 0.724(2) 0.007(8) Uiso 1 1 d . . .
N14A N 0.2586(3) 0.44135(19) 0.7268(2) 0.0217(6) Uani 1 1 d . . .
C1A C 0.4110(4) 0.6864(2) 0.6896(2) 0.0133(6) Uani 1 1 d . . .
H1A H 0.498(4) 0.631(2) 0.727(2) 0.005(7) Uiso 1 1 d . . .
C2A C 0.2406(4) 0.6407(2) 0.7154(2) 0.0135(6) Uani 1 1 d . . .
C3A C 0.0853(4) 0.7002(2) 0.7296(2) 0.0124(6) Uani 1 1 d . . .
C5A C 0.2202(4) 0.8518(2) 0.7363(2) 0.0133(6) Uani 1 1 d . . .
C6A C 0.3963(4) 0.7808(2) 0.7410(3) 0.0153(7) Uani 1 1 d . . .
H6AA H 0.408(4) 0.756(3) 0.809(3) 0.035(10) Uiso 1 1 d . . .
H6AB H 0.495(4) 0.826(3) 0.720(3) 0.029(9) Uiso 1 1 d . . .
C7A C 0.4498(4) 0.7142(2) 0.5756(2) 0.0135(6) Uani 1 1 d . . .
C8A C 0.5922(4) 0.6571(3) 0.5314(3) 0.0182(7) Uani 1 1 d . . .
H8A H 0.653(4) 0.605(2) 0.569(2) 0.013(9) Uiso 1 1 d . . .
C9A C 0.6278(5) 0.6801(3) 0.4270(3) 0.0224(8) Uani 1 1 d . . .
H9A H 0.730(5) 0.643(3) 0.399(3) 0.031(10) Uiso 1 1 d . . .
C10A C 0.5208(4) 0.7599(3) 0.3656(3) 0.0186(7) Uani 1 1 d . . .
C11A C 0.3808(5) 0.8205(3) 0.4070(3) 0.0260(8) Uani 1 1 d . . .
H11B H 0.313(5) 0.880(3) 0.363(3) 0.040(11) Uiso 1 1 d . . .
C12A C 0.3455(5) 0.7958(3) 0.5115(3) 0.0202(8) Uani 1 1 d . . .
H12B H 0.257(5) 0.831(3) 0.535(3) 0.035(11) Uiso 1 1 d . . .
C13A C 0.2502(4) 0.5304(2) 0.7198(2) 0.0145(7) Uani 1 1 d . . .
C15A C -0.0905(4) 0.6639(3) 0.7443(3) 0.0187(7) Uani 1 1 d . . .
H15G H -0.096(4) 0.601(3) 0.725(3) 0.026(9) Uiso 1 1 d . . .
H15H H -0.142(5) 0.662(3) 0.813(3) 0.046(11) Uiso 1 1 d . . .
H15I H -0.183(6) 0.710(4) 0.700(3) 0.063(14) Uiso 1 1 d . . .
Br1B Br -0.22103(4) 0.90945(2) 0.51134(2) 0.02167(8) Uani 1 1 d . . .
O16B O 0.2499(3) 0.74886(17) 0.00287(17) 0.0184(5) Uani 1 1 d . . .
N4B N -0.0457(3) 0.7795(2) -0.00216(19) 0.0129(6) Uani 1 1 d . . .
H4B H -0.050(4) 0.716(3) 0.000(2) 0.023(9) Uiso 1 1 d . . .
N14B N -0.5270(4) 1.0659(2) -0.0228(2) 0.0231(6) Uani 1 1 d . . .
C1B C -0.0731(4) 0.9809(2) 0.0417(2) 0.0145(7) Uani 1 1 d . . .
H1B H -0.079(4) 1.049(2) 0.017(2) 0.005(7) Uiso 1 1 d . . .
C2B C -0.2244(4) 0.9448(2) 0.0021(2) 0.0118(6) Uani 1 1 d . . .
C3B C -0.2087(4) 0.8466(2) -0.0140(2) 0.0125(7) Uani 1 1 d . . .
C5B C 0.1099(4) 0.8105(2) 0.0031(2) 0.0142(7) Uani 1 1 d . . .
C6B C 0.1020(4) 0.9261(2) 0.0028(3) 0.0147(7) Uani 1 1 d . . .
H6BA H 0.123(4) 0.958(2) -0.069(2) 0.019(8) Uiso 1 1 d . . .
H6BB H 0.212(4) 0.931(2) 0.039(2) 0.024(9) Uiso 1 1 d . . .
C7B C -0.0987(4) 0.9627(2) 0.1582(2) 0.0127(6) Uani 1 1 d . . .
C8B C -0.2306(4) 1.0312(2) 0.1997(2) 0.0155(7) Uani 1 1 d . . .
H8B H -0.310(4) 1.087(2) 0.156(2) 0.013(8) Uiso 1 1 d . . .
C9B C -0.2695(4) 1.0145(2) 0.3040(3) 0.0169(7) Uani 1 1 d . . .
H9B H -0.362(4) 1.065(2) 0.330(2) 0.018(8) Uiso 1 1 d . . .
C10B C -0.1751(4) 0.9288(2) 0.3678(2) 0.0155(7) Uani 1 1 d . . .
C11B C -0.0458(4) 0.8601(3) 0.3295(3) 0.0161(7) Uani 1 1 d . . .
H11C H 0.012(5) 0.807(3) 0.369(3) 0.031(11) Uiso 1 1 d . . .
C12B C -0.0094(4) 0.8776(2) 0.2252(2) 0.0153(7) Uani 1 1 d . . .
H12C H 0.074(4) 0.835(2) 0.202(2) 0.017(9) Uiso 1 1 d . . .
C13B C -0.3922(4) 1.0124(2) -0.0111(2) 0.0140(7) Uani 1 1 d . . .
C15B C -0.3517(4) 0.8008(3) -0.0434(3) 0.0174(7) Uani 1 1 d . . .
H15J H -0.368(6) 0.744(4) -0.005(3) 0.046(14) Uiso 1 1 d . . .
H15K H -0.453(5) 0.840(3) -0.048(3) 0.032(11) Uiso 1 1 d . . .
H15L H -0.323(5) 0.776(3) -0.106(3) 0.044(11) Uiso 1 1 d . . .
Br1C Br -0.78667(4) 0.09035(2) 0.48952(2) 0.02465(8) Uani 1 1 d . . .
O16C O -1.0254(3) 0.55446(16) 0.00778(16) 0.0194(5) Uani 1 1 d . . .
N4C N -0.7285(3) 0.5272(2) -0.0039(2) 0.0156(6) Uani 1 1 d . . .
H4C H -0.732(5) 0.589(3) -0.008(3) 0.037(12) Uiso 1 1 d . . .
N14C N -0.2424(4) 0.2463(2) -0.0073(2) 0.0209(6) Uani 1 1 d . . .
C1C C -0.7103(4) 0.3046(2) 0.0283(2) 0.0158(7) Uani 1 1 d . . .
H1C H -0.698(4) 0.248(3) -0.007(3) 0.017 Uiso 1 1 d . . .
C2C C -0.5506(4) 0.3596(2) 0.0000(2) 0.0139(7) Uani 1 1 d . . .
C3C C -0.5627(4) 0.4655(2) -0.0126(2) 0.0139(6) Uani 1 1 d . . .
C5C C -0.8852(4) 0.4940(2) 0.0006(2) 0.0136(6) Uani 1 1 d . . .
C6C C -0.8769(4) 0.3820(2) -0.0108(3) 0.0156(7) Uani 1 1 d . . .
H6CA H -0.886(4) 0.389(2) -0.088(2) 0.021(8) Uiso 1 1 d . . .
H6CB H -0.991(4) 0.361(3) 0.026(3) 0.029(9) Uiso 1 1 d . . .
C7C C -0.7267(4) 0.2545(2) 0.1418(2) 0.0148(6) Uani 1 1 d . . .
C8C C -0.8133(4) 0.1672(2) 0.1733(3) 0.0179(7) Uani 1 1 d . . .
H8C H -0.862(4) 0.150(2) 0.127(2) 0.008(7) Uiso 1 1 d . . .
C9C C -0.8330(4) 0.1189(2) 0.2763(3) 0.0203(7) Uani 1 1 d . . .
H9C H -0.886(4) 0.061(2) 0.294(2) 0.015(8) Uiso 1 1 d . . .
C10C C -0.7645(4) 0.1573(2) 0.3479(2) 0.0176(7) Uani 1 1 d . . .
C11C C -0.6794(4) 0.2444(2) 0.3196(3) 0.0200(7) Uani 1 1 d . . .
H11 H -0.647(4) 0.271(2) 0.370(3) 0.023(9) Uiso 1 1 d . . .
C12C C -0.6606(4) 0.2920(2) 0.2172(3) 0.0174(7) Uani 1 1 d . . .
H12 H -0.597(4) 0.349(2) 0.204(2) 0.010(7) Uiso 1 1 d . . .
C13C C -0.3803(4) 0.2967(2) -0.0045(2) 0.0155(7) Uani 1 1 d . . .
C15C C -0.4134(4) 0.5242(3) -0.0336(3) 0.0176(7) Uani 1 1 d . . .
H15A H -0.421(4) 0.581(3) -0.100(3) 0.025(9) Uiso 1 1 d . . .
H15B H -0.311(5) 0.483(3) -0.041(3) 0.033(11) Uiso 1 1 d . . .
H15C H -0.424(4) 0.552(3) 0.023(3) 0.024(10) Uiso 1 1 d . . .
O23 O 0.0629(7) 0.4836(4) 0.3556(4) 0.0333(10) Uani 0.512(3) 1 d P A 2
O25 O 0.0611(13) 0.5820(7) 0.4674(5) 0.0434(14) Uani 0.512(3) 1 d P A 2
C21 C 0.2453(14) 0.5784(10) 0.2299(8) 0.0449(17) Uiso 0.512(3) 1 d P A 2
H21A H 0.3189 0.6051 0.2804 0.067 Uiso 0.512(3) 1 calc PR A 2
H21B H 0.2397 0.6334 0.1563 0.067 Uiso 0.512(3) 1 calc PR A 2
H21C H 0.3098 0.5013 0.2205 0.067 Uiso 0.512(3) 1 calc PR A 2
C22 C 0.0802(10) 0.5726(5) 0.2705(6) 0.0320(12) Uani 0.512(3) 1 d P A 2
H22A H -0.0018 0.5695 0.2108 0.038 Uiso 0.512(3) 1 calc PR A 2
H22B H 0.0292 0.6444 0.2960 0.038 Uiso 0.512(3) 1 calc PR A 2
C24 C 0.0529(11) 0.4970(6) 0.4461(6) 0.0287(12) Uiso 0.512(3) 1 d P A 2
C26 C 0.0440(14) 0.3996(7) 0.5328(9) 0.0284(12) Uiso 0.512(3) 1 d P A 2
H26A H -0.0807 0.3732 0.5331 0.043 Uiso 0.512(3) 1 calc PR A 2
H26B H 0.0553 0.4193 0.6051 0.043 Uiso 0.512(3) 1 calc PR A 2
H26C H 0.1510 0.3374 0.5217 0.043 Uiso 0.512(3) 1 calc PR A 2
O23A O 0.1446(8) 0.4906(4) 0.3909(5) 0.0333(10) Uani 0.488(3) 1 d P A 1
O25A O 0.0307(14) 0.5734(8) 0.5154(6) 0.0434(14) Uani 0.488(3) 1 d P A 1
C21A C 0.2628(15) 0.5966(10) 0.2524(9) 0.0449(17) Uiso 0.488(3) 1 d P A 1
H21D H 0.3818 0.5391 0.2675 0.067 Uiso 0.488(3) 1 calc PR A 1
H21E H 0.2970 0.6748 0.2273 0.067 Uiso 0.488(3) 1 calc PR A 1
H21F H 0.1937 0.5801 0.1933 0.067 Uiso 0.488(3) 1 calc PR A 1
C22A C 0.1679(11) 0.5922(6) 0.3303(6) 0.0320(12) Uani 0.488(3) 1 d P A 1
H22C H 0.0388 0.6358 0.3092 0.038 Uiso 0.488(3) 1 calc PR A 1
H22D H 0.2197 0.6332 0.3784 0.038 Uiso 0.488(3) 1 calc PR A 1
C24A C 0.0716(11) 0.4901(7) 0.4847(6) 0.0287(12) Uiso 0.488(3) 1 d P A 1
C26A C 0.0632(14) 0.3760(7) 0.5378(9) 0.0284(12) Uiso 0.488(3) 1 d P A 1
H26D H -0.0020 0.3730 0.6127 0.043 Uiso 0.488(3) 1 calc PR A 1
H26E H 0.1956 0.3317 0.5457 0.043 Uiso 0.488(3) 1 calc PR A 1
H26F H -0.0099 0.3422 0.4929 0.043 Uiso 0.488(3) 1 calc PR A 1

loop_
_atom_site_aniso_label
_atom_site_aniso_U_11
_atom_site_aniso_U_22
_atom_site_aniso_U_33
_atom_site_aniso_U_23
_atom_site_aniso_U_13
_atom_site_aniso_U_12
Br1 0.0363(2) 0.0398(2) 0.0162(2) 0.00227(16) 0.00536(16) -0.00495(18)
O16 0.0200(12) 0.0139(11) 0.0152(12) -0.0053(9) 0.0025(9) -0.0032(10)
N4 0.0134(14) 0.0102(12) 0.0191(15) -0.0038(11) -0.0044(11) 0.0000(11)
N14 0.0264(16) 0.0177(15) 0.0257(17) -0.0084(13) -0.0044(13) -0.0035(13)
C1 0.0129(16) 0.0136(15) 0.0170(18) -0.0057(13) -0.0002(13) 0.0008(13)
C2 0.0166(16) 0.0109(14) 0.0146(17) -0.0016(12) -0.0012(13) -0.0007(13)
C3 0.0186(16) 0.0148(15) 0.0123(17) -0.0054(12) 0.0025(13) -0.0042(13)
C5 0.0170(16) 0.0169(16) 0.0088(16) -0.0001(12) 0.0028(12) -0.0012(13)
C6 0.0131(16) 0.0164(16) 0.0153(18) -0.0046(14) 0.0010(14) -0.0025(13)
C7 0.0130(15) 0.0143(15) 0.0177(18) -0.0030(13) -0.0025(13) -0.0036(13)
C8 0.0190(17) 0.0186(17) 0.0182(19) -0.0069(14) -0.0024(14) 0.0029(14)
C9 0.0244(18) 0.0152(17) 0.024(2) 0.0000(15) -0.0049(15) -0.0019(14)
C10 0.0199(19) 0.0264(18) 0.0110(18) -0.0013(14) -0.0036(14) -0.0054(15)
C11 0.0189(17) 0.0237(17) 0.0167(18) -0.0094(14) -0.0001(14) 0.0025(14)
C12 0.0188(18) 0.0119(16) 0.0199(19) -0.0032(14) -0.0041(14) -0.0002(14)
C13 0.0151(16) 0.0184(17) 0.0149(17) -0.0019(13) 0.0002(13) -0.0015(13)
C15 0.0234(19) 0.0116(16) 0.020(2) -0.0014(15) -0.0046(16) -0.0014(15)
Br1A 0.0395(2) 0.0452(2) 0.01320(19) -0.00430(16) 0.00488(16) -0.01960(18)
O16A 0.0183(11) 0.0139(11) 0.0247(13) -0.0075(10) -0.0032(10) -0.0012(10)
N4A 0.0111(14) 0.0118(13) 0.0179(15) -0.0045(11) -0.0002(11) 0.0032(11)
N14A 0.0208(14) 0.0155(14) 0.0274(17) -0.0054(12) 0.0032(12) -0.0009(12)
C1A 0.0117(15) 0.0113(15) 0.0174(17) -0.0052(13) -0.0005(13) -0.0009(13)
C2A 0.0194(17) 0.0104(14) 0.0104(16) -0.0017(12) 0.0012(13) -0.0035(13)
C3A 0.0145(16) 0.0143(15) 0.0092(16) -0.0027(12) -0.0009(12) -0.0041(13)
C5A 0.0171(16) 0.0169(15) 0.0064(16) -0.0040(12) -0.0010(12) -0.0018(13)
C6A 0.0149(16) 0.0170(16) 0.0148(18) -0.0048(14) -0.0008(13) -0.0031(13)
C7A 0.0123(15) 0.0153(15) 0.0139(17) -0.0028(13) 0.0006(13) -0.0062(13)
C8A 0.0203(18) 0.0136(16) 0.0193(19) -0.0043(15) -0.0010(15) 0.0014(14)
C9A 0.0218(18) 0.0249(18) 0.020(2) -0.0072(15) 0.0046(15) -0.0035(15)
C10A 0.0238(19) 0.0229(17) 0.0118(18) -0.0048(14) 0.0022(14) -0.0111(15)
C11A 0.028(2) 0.0282(19) 0.018(2) 0.0039(16) -0.0040(16) -0.0047(17)
C12A 0.0163(18) 0.0212(18) 0.021(2) -0.0040(15) 0.0006(15) 0.0016(15)
C13A 0.0157(16) 0.0176(17) 0.0110(17) -0.0026(13) -0.0007(13) -0.0054(13)
C15A 0.0151(17) 0.0166(17) 0.024(2) -0.0053(15) 0.0045(15) -0.0036(14)
Br1B 0.03205(19) 0.02195(17) 0.01278(18) -0.00444(14) 0.00079(14) -0.00933(15)
O16B 0.0149(12) 0.0168(12) 0.0241(14) -0.0087(10) 0.0031(10) -0.0010(10)
N4B 0.0130(13) 0.0100(13) 0.0161(15) -0.0040(11) -0.0015(11) -0.0010(11)
N14B 0.0233(16) 0.0165(14) 0.0307(18) -0.0101(13) -0.0027(13) 0.0005(13)
C1B 0.0169(16) 0.0099(15) 0.0153(18) -0.0001(13) -0.0014(13) -0.0021(13)
C2B 0.0107(15) 0.0144(14) 0.0085(16) -0.0021(12) 0.0030(12) 0.0003(12)
C3B 0.0130(16) 0.0155(15) 0.0098(16) -0.0034(12) 0.0010(12) -0.0045(13)
C5B 0.0177(18) 0.0158(17) 0.0097(18) -0.0038(14) 0.0041(14) -0.0055(15)
C6B 0.0153(16) 0.0139(15) 0.0143(17) -0.0003(13) 0.0034(13) -0.0069(13)
C7B 0.0161(16) 0.0115(14) 0.0127(17) -0.0048(12) -0.0022(13) -0.0043(13)
C8B 0.0166(16) 0.0153(16) 0.0142(18) -0.0028(14) -0.0041(14) -0.0008(14)
C9B 0.0157(16) 0.0160(16) 0.0208(19) -0.0093(14) 0.0006(14) -0.0009(14)
C10B 0.0197(17) 0.0176(16) 0.0117(18) -0.0052(14) 0.0015(14) -0.0083(14)
C11B 0.0200(17) 0.0138(16) 0.0130(18) -0.0011(14) -0.0057(14) 0.0006(14)
C12B 0.0179(17) 0.0127(16) 0.0162(18) -0.0058(14) 0.0000(14) -0.0022(14)
C13B 0.0187(17) 0.0115(15) 0.0119(17) -0.0016(12) -0.0038(13) -0.0028(14)
C15B 0.0120(17) 0.0201(18) 0.023(2) -0.0092(16) 0.0005(14) -0.0044(15)
Br1C 0.02862(19) 0.02237(18) 0.01956(19) 0.00268(14) 0.00024(15) -0.00597(15)
O16C 0.0164(11) 0.0157(11) 0.0254(13) -0.0038(10) -0.0025(9) -0.0007(10)
N4C 0.0145(14) 0.0102(13) 0.0220(16) -0.0047(12) -0.0010(11) -0.0004(12)
N14C 0.0203(15) 0.0137(15) 0.0259(17) -0.0020(12) -0.0003(13) 0.0004(13)
C1C 0.0174(16) 0.0126(15) 0.0185(18) -0.0077(13) 0.0038(13) -0.0019(13)
C2C 0.0117(15) 0.0180(16) 0.0114(17) -0.0017(13) -0.0024(12) -0.0019(13)
C3C 0.0157(16) 0.0133(15) 0.0119(16) -0.0021(12) -0.0007(13) -0.0015(13)
C5C 0.0166(16) 0.0139(15) 0.0093(16) -0.0008(12) -0.0007(12) -0.0022(13)
C6C 0.0145(16) 0.0149(16) 0.0172(19) -0.0031(13) -0.0012(14) -0.0025(13)
C7C 0.0110(14) 0.0129(14) 0.0189(17) -0.0032(13) 0.0025(13) 0.0000(12)
C8C 0.0203(16) 0.0164(15) 0.0200(19) -0.0063(14) -0.0028(14) -0.0069(13)
C9C 0.0187(17) 0.0167(16) 0.026(2) -0.0022(14) 0.0005(14) -0.0077(14)
C10C 0.0155(16) 0.0164(15) 0.0175(19) -0.0014(14) 0.0025(14) 0.0016(14)
C11C 0.0224(18) 0.0210(17) 0.0183(19) -0.0069(14) 0.0006(14) -0.0060(14)
C12C 0.0201(18) 0.0149(16) 0.0166(18) 0.0002(13) -0.0002(14) -0.0067(14)
C13C 0.0222(18) 0.0118(15) 0.0123(18) 0.0009(13) -0.0026(14) -0.0063(15)
C15C 0.0177(18) 0.0136(16) 0.021(2) -0.0035(15) -0.0003(15) -0.0020(14)
O23 0.044(3) 0.0312(18) 0.025(3) 0.0014(18) -0.006(2) -0.015(2)
O25 0.052(4) 0.038(2) 0.038(5) -0.013(4) 0.006(4) 0.000(2)
C22 0.038(3) 0.026(3) 0.027(3) 0.000(2) 0.002(2) -0.002(2)
O23A 0.044(3) 0.0312(18) 0.025(3) 0.0014(18) -0.006(2) -0.015(2)
O25A 0.052(4) 0.038(2) 0.038(5) -0.013(4) 0.006(4) 0.000(2)
C22A 0.038(3) 0.026(3) 0.027(3) 0.000(2) 0.002(2) -0.002(2)

loop_
_atom_type_symbol
_atom_type_description
_atom_type_scat_dispersion_real
_atom_type_scat_dispersion_imag
_atom_type_scat_source
C C 0.0033 0.0016 'International Tables Vol C Tables 4.2.6.8 and 6.1.1.4'
H H 0.0000 0.0000 'International Tables Vol C Tables 4.2.6.8 and 6.1.1.4'
Br Br -0.2901 2.4595 'International Tables Vol C Tables 4.2.6.8 and 6.1.1.4'
N N 0.0061 0.0033 'International Tables Vol C Tables 4.2.6.8 and 6.1.1.4'
O O 0.0106 0.0060 'International Tables Vol C Tables 4.2.6.8 and 6.1.1.4'

loop_
_geom_angle_atom_site_label_1
_geom_angle_atom_site_label_2
_geom_angle_atom_site_label_3
_geom_angle
C5 N4 C3 124.5(3)
C5 N4 H4 113(2)
C3 N4 H4 122(2)
C7 C1 C2 107.4(2)
C7 C1 C6 115.7(2)
C2 C1 C6 109.3(3)
C7 C1 H1 107.5(19)
C2 C1 H1 110.5(18)
C6 C1 H1 106.4(18)
C3 C2 C13 120.1(3)
C3 C2 C1 121.5(3)
C13 C2 C1 118.0(3)
C2 C3 N4 119.7(3)
C2 C3 C15 126.2(3)
N4 C3 C15 114.1(3)
O16 C5 N4 120.1(3)
O16 C5 C6 122.9(3)
N4 C5 C6 116.9(3)
C5 C6 C1 115.7(3)
C5 C6 H6A 107.9(18)
C1 C6 H6A 107.4(18)
C5 C6 H6B 104.3(19)
C1 C6 H6B 113(2)
H6A C6 H6B 109(3)
C12 C7 C8 118.0(3)
C12 C7 C1 122.7(3)
C8 C7 C1 119.1(3)
C9 C8 C7 121.5(3)
C9 C8 H8 119(2)
C7 C8 H8 119(2)
C10 C9 C8 118.9(3)
C10 C9 H9 119(2)
C8 C9 H9 122(2)
C11 C10 C9 121.0(3)
C11 C10 Br1 119.9(2)
C9 C10 Br1 119.1(2)
C10 C11 C12 119.6(3)
C10 C11 H11A 120.9(19)
C12 C11 H11A 119.5(19)
C7 C12 C11 121.0(3)
C7 C12 H12A 122.0(17)
C11 C12 H12A 116.9(17)
N14 C13 C2 178.7(4)
C3 C15 H15D 112.2(19)
C3 C15 H15E 109(2)
H15D C15 H15E 98(3)
C3 C15 H15F 111(2)
H15D C15 H15F 113(3)
H15E C15 H15F 113(3)
C5A N4A C3A 124.8(3)
C5A N4A H4A 116(2)
C3A N4A H4A 118(2)
C7A C1A C2A 111.1(2)
C7A C1A C6A 113.7(2)
C2A C1A C6A 108.2(2)
C7A C1A H1A 114.5(16)
C2A C1A H1A 102.9(16)
C6A C1A H1A 105.7(16)
C3A C2A C13A 120.0(3)
C3A C2A C1A 122.3(3)
C13A C2A C1A 117.7(3)
C2A C3A N4A 120.0(3)
C2A C3A C15A 125.6(3)
N4A C3A C15A 114.4(3)
O16A C5A N4A 121.5(3)
O16A C5A C6A 122.5(3)
N4A C5A C6A 116.0(3)
C5A C6A C1A 115.6(3)
C5A C6A H6AA 102(2)
C1A C6A H6AA 109(2)
C5A C6A H6AB 109.2(18)
C1A C6A H6AB 115.9(17)
H6AA C6A H6AB 103(3)
C8A C7A C12A 117.8(3)
C8A C7A C1A 120.2(3)
C12A C7A C1A 122.0(3)
C9A C8A C7A 121.0(3)
C9A C8A H8A 120(2)
C7A C8A H8A 119(2)
C10A C9A C8A 119.8(3)
C10A C9A H9A 121(2)
C8A C9A H9A 119(2)
C9A C10A C11A 120.9(3)
C9A C10A Br1A 120.2(3)
C11A C10A Br1A 118.9(3)
C10A C11A C12A 118.6(3)
C10A C11A H11B 120(2)
C12A C11A H11B 122(2)
C11A C12A C7A 121.8(3)
C11A C12A H12B 117(3)
C7A C12A H12B 121(3)
N14A C13A C2A 177.7(3)
C3A C15A H15G 117(2)
C3A C15A H15H 112(2)
H15G C15A H15H 110(3)
C3A C15A H15I 115(3)
H15G C15A H15I 98(3)
H15H C15A H15I 103(3)
C5B N4B C3B 125.0(3)
C5B N4B H4B 121(2)
C3B N4B H4B 114(2)
C2B C1B C6B 109.5(2)
C2B C1B C7B 108.2(2)
C6B C1B C7B 115.0(3)
C2B C1B H1B 108.5(19)
C6B C1B H1B 107.9(19)
C7B C1B H1B 107.5(19)
C3B C2B C13B 118.4(3)
C3B C2B C1B 121.4(3)
C13B C2B C1B 120.0(2)
C2B C3B N4B 119.4(3)
C2B C3B C15B 125.6(3)
N4B C3B C15B 115.0(3)
O16B C5B N4B 121.1(3)
O16B C5B C6B 122.5(3)
N4B C5B C6B 116.3(3)
C5B C6B C1B 115.4(2)
C5B C6B H6BA 103.2(17)
C1B C6B H6BA 109.3(17)
C5B C6B H6BB 107.0(17)
C1B C6B H6BB 115.1(17)
H6BA C6B H6BB 106(2)
C12B C7B C8B 117.6(3)
C12B C7B C1B 123.7(3)
C8B C7B C1B 118.4(3)
C9B C8B C7B 121.4(3)
C9B C8B H8B 116.7(17)
C7B C8B H8B 121.5(17)
C10B C9B C8B 118.7(3)
C10B C9B H9B 122.2(18)
C8B C9B H9B 119.1(18)
C11B C10B C9B 121.3(3)
C11B C10B Br1B 119.9(3)
C9B C10B Br1B 118.8(2)
C10B C11B C12B 119.2(3)
C10B C11B H11C 121(2)
C12B C11B H11C 120(2)
C11B C12B C7B 121.8(3)
C11B C12B H12C 118(2)
C7B C12B H12C 120(2)
N14B C13B C2B 179.1(3)
C3B C15B H15J 114(3)
C3B C15B H15K 116(2)
H15J C15B H15K 105(4)
C3B C15B H15L 113(2)
H15J C15B H15L 98(3)
H15K C15B H15L 109(3)
C5C N4C C3C 125.5(3)
C5C N4C H4C 117(3)
C3C N4C H4C 117(3)
C2C C1C C7C 112.6(3)
C2C C1C C6C 109.4(2)
C7C C1C C6C 112.9(2)
C2C C1C H1C 108.9(19)
C7C C1C H1C 106(2)
C6C C1C H1C 106.3(19)
C3C C2C C13C 118.9(3)
C3C C2C C1C 122.3(3)
C13C C2C C1C 118.6(3)
C2C C3C N4C 119.3(3)
C2C C3C C15C 125.8(3)
N4C C3C C15C 115.0(3)
O16C C5C N4C 120.9(3)
O16C C5C C6C 122.9(3)
N4C C5C C6C 116.0(3)
C5C C6C C1C 115.3(3)
C5C C6C H6CA 104.4(17)
C1C C6C H6CA 110.8(16)
C5C C6C H6CB 103.7(18)
C1C C6C H6CB 113.6(19)
H6CA C6C H6CB 108(2)
C8C C7C C12C 118.1(3)
C8C C7C C1C 118.7(3)
C12C C7C C1C 123.2(3)
C9C C8C C7C 121.0(3)
C9C C8C H8C 122.5(19)
C7C C8C H8C 116(2)
C10C C9C C8C 119.2(3)
C10C C9C H9C 122(2)
C8C C9C H9C 119(2)
C9C C10C C11C 121.4(3)
C9C C10C Br1C 119.8(2)
C11C C10C Br1C 118.8(2)
C12C C11C C10C 119.0(3)
C12C C11C H11 123(2)
C10C C11C H11 118(2)
C11C C12C C7C 121.3(3)
C11C C12C H12 114.0(17)
C7C C12C H12 124.7(17)
N14C C13C C2C 179.2(3)
C3C C15C H15A 113.9(18)
C3C C15C H15B 113(2)
H15A C15C H15B 103(3)
C3C C15C H15C 100(2)
H15A C15C H15C 113(3)
H15B C15C H15C 114(3)
C24 O23 C22 119.1(6)
C22 C21 H21A 109.5
C22 C21 H21B 109.5
H21A C21 H21B 109.5
C22 C21 H21C 109.5
H21A C21 H21C 109.5
H21B C21 H21C 109.5
C21 C22 O23 115.7(8)
C21 C22 H22A 108.4
O23 C22 H22A 108.4
C21 C22 H22B 108.4
O23 C22 H22B 108.4
H22A C22 H22B 107.4
O25 C24 O23 123.9(8)
O25 C24 C26 119.0(8)
O23 C24 C26 116.9(7)
C24 C26 H26A 109.5
C24 C26 H26B 109.5
H26A C26 H26B 109.5
C24 C26 H26C 109.5
H26A C26 H26C 109.5
H26B C26 H26C 109.5
C24A O23A C22A 115.3(6)
C21A C22A O23A 118.5(9)
C21A C22A H22C 107.7
O23A C22A H22C 107.7
C21A C22A H22D 107.7
O23A C22A H22D 107.7
H22C C22A H22D 107.1
O25A C24A O23A 120.8(8)
O25A C24A C26A 131.6(8)
O23A C24A C26A 107.5(7)

loop_
_geom_bond_atom_site_label_1
_geom_bond_atom_site_label_2
_geom_bond_distance
Br1 C10 1.900(3)
O16 C5 1.232(3)
N4 C5 1.364(4)
N4 C3 1.401(3)
N4 H4 0.95(4)
N14 C13 1.148(4)
C1 C7 1.518(4)
C1 C2 1.530(4)
C1 C6 1.532(4)
C1 H1 0.90(3)
C2 C3 1.331(4)
C2 C13 1.438(4)
C3 C15 1.497(4)
C5 C6 1.496(4)
C6 H6A 1.05(3)
C6 H6B 0.92(3)
C7 C12 1.384(4)
C7 C8 1.391(4)
C8 C9 1.383(5)
C8 H8 0.93(3)
C9 C10 1.382(4)
C9 H9 0.91(3)
C10 C11 1.367(5)
C11 C12 1.391(5)
C11 H11A 0.97(3)
C12 H12A 0.96(3)
C15 H15D 0.87(3)
C15 H15E 0.84(4)
C15 H15F 0.87(4)
Br1A C10A 1.899(3)
O16A C5A 1.223(3)
N4A C5A 1.366(4)
N4A C3A 1.389(4)
N4A H4A 0.79(3)
N14A C13A 1.148(4)
C1A C7A 1.507(4)
C1A C2A 1.521(4)
C1A C6A 1.546(4)
C1A H1A 0.98(3)
C2A C3A 1.331(4)
C2A C13A 1.434(4)
C3A C15A 1.500(4)
C5A C6A 1.499(4)
C6A H6AA 0.91(4)
C6A H6AB 1.03(3)
C7A C8A 1.385(4)
C7A C12A 1.386(5)
C8A C9A 1.378(5)
C8A H8A 0.85(3)
C9A C10A 1.367(5)
C9A H9A 0.94(3)
C10A C11A 1.379(5)
C11A C12A 1.380(5)
C11A H11B 0.97(4)
C12A H12B 0.83(4)
C15A H15G 0.94(3)
C15A H15H 0.96(4)
C15A H15I 0.99(5)
Br1B C10B 1.897(3)
O16B C5B 1.228(4)
N4B C5B 1.349(4)
N4B C3B 1.397(4)
N4B H4B 0.84(3)
N14B C13B 1.145(4)
C1B C2B 1.519(4)
C1B C6B 1.520(4)
C1B C7B 1.529(4)
C1B H1B 0.88(3)
C2B C3B 1.347(4)
C2B C13B 1.430(4)
C3B C15B 1.476(4)
C5B C6B 1.517(4)
C6B H6BA 0.97(3)
C6B H6BB 1.04(3)
C7B C12B 1.379(4)
C7B C8B 1.401(4)
C8B C9B 1.382(4)
C8B H8B 0.98(3)
C9B C10B 1.378(4)
C9B H9B 0.98(3)
C10B C11B 1.372(4)
C11B C12B 1.378(4)
C11B H11C 0.85(4)
C12B H12C 0.87(3)
C15B H15J 0.82(5)
C15B H15K 0.85(4)
C15B H15L 0.97(4)
Br1C C10C 1.908(3)
O16C C5C 1.232(3)
N4C C5C 1.350(4)
N4C C3C 1.396(4)
N4C H4C 0.80(4)
N14C C13C 1.148(4)
C1C C2C 1.516(4)
C1C C7C 1.517(4)
C1C C6C 1.536(4)
C1C H1C 0.95(3)
C2C C3C 1.355(4)
C2C C13C 1.424(5)
C3C C15C 1.472(4)
C5C C6C 1.513(4)
C6C H6CA 1.02(3)
C6C H6CB 1.01(3)
C7C C8C 1.398(4)
C7C C12C 1.400(4)
C8C C9C 1.389(4)
C8C H8C 0.86(3)
C9C C10C 1.374(4)
C9C H9C 0.90(3)
C10C C11C 1.386(4)
C11C C12C 1.380(5)
C11C H11 0.91(3)
C12C H12 0.94(3)
C15C H15A 1.02(3)
C15C H15B 0.89(4)
C15C H15C 0.91(3)
O23 C24 1.266(10)
O23 C22 1.450(8)
O25 C24 1.236(12)
C21 C22 1.346(12)
C21 H21A 1.0800
C21 H21B 1.0800
C21 H21C 1.0800
C22 H22A 1.0800
C22 H22B 1.0800
C24 C26 1.526(13)
C26 H26A 1.0800
C26 H26B 1.0800
C26 H26C 1.0800
O23A C24A 1.333(10)
O23A C22A 1.428(9)
O25A C24A 1.245(12)
C21A C22A 1.218(12)
C21A H21D 1.0800
C21A H21E 1.0800
C21A H21F 1.0800
C22A H22C 1.0800
C22A H22D 1.0800
C24A C26A 1.517(13)
C26A H26D 1.0800
C26A H26E 1.0800
C26A H26F 1.0800

loop_
_geom_torsion_atom_site_label_1
_geom_torsion_atom_site_label_2
_geom_torsion_atom_site_label_3
_geom_torsion_atom_site_label_4
_geom_torsion
C7 C1 C2 C3 -93.5(3)
C6 C1 C2 C3 32.8(4)
C7 C1 C2 C13 79.1(3)
C6 C1 C2 C13 -154.6(3)
C13 C2 C3 N4 179.5(3)
C1 C2 C3 N4 -8.1(4)
C13 C2 C3 C15 -2.1(5)
C1 C2 C3 C15 170.3(3)
C5 N4 C3 C2 -12.9(5)
C5 N4 C3 C15 168.5(3)
C3 N4 C5 O16 -173.5(3)
C3 N4 C5 C6 4.5(4)
O16 C5 C6 C1 -159.0(3)
N4 C5 C6 C1 23.1(4)
C7 C1 C6 C5 82.4(4)
C2 C1 C6 C5 -39.0(4)
C2 C1 C7 C12 88.6(3)
C6 C1 C7 C12 -33.8(4)
C2 C1 C7 C8 -85.4(3)
C6 C1 C7 C8 152.2(3)
C12 C7 C8 C9 -1.6(4)
C1 C7 C8 C9 172.8(3)
C7 C8 C9 C10 -0.5(5)
C8 C9 C10 C11 1.9(5)
C8 C9 C10 Br1 -178.1(2)
C9 C10 C11 C12 -1.1(5)
Br1 C10 C11 C12 178.9(2)
C8 C7 C12 C11 2.3(4)
C1 C7 C12 C11 -171.8(3)
C10 C11 C12 C7 -1.0(5)
C3 C2 C13 N14 172(100)
C1 C2 C13 N14 -1(16)
C7A C1A C2A C3A -94.0(3)
C6A C1A C2A C3A 31.4(4)
C7A C1A C2A C13A 83.3(3)
C6A C1A C2A C13A -151.3(3)
C13A C2A C3A N4A 175.9(3)
C1A C2A C3A N4A -6.9(5)
C13A C2A C3A C15A -4.0(5)
C1A C2A C3A C15A 173.3(3)
C5A N4A C3A C2A -10.7(5)
C5A N4A C3A C15A 169.2(3)
C3A N4A C5A O16A -179.0(3)
C3A N4A C5A C6A -1.2(4)
O16A C5A C6A C1A -153.8(3)
N4A C5A C6A C1A 28.4(4)
C7A C1A C6A C5A 83.0(3)
C2A C1A C6A C5A -40.9(4)
C2A C1A C7A C8A -111.4(3)
C6A C1A C7A C8A 126.2(3)
C2A C1A C7A C12A 67.9(3)
C6A C1A C7A C12A -54.4(4)
C12A C7A C8A C9A -0.7(4)
C1A C7A C8A C9A 178.7(3)
C7A C8A C9A C10A -0.4(5)
C8A C9A C10A C11A 2.3(4)
C8A C9A C10A Br1A -177.3(2)
C9A C10A C11A C12A -3.1(5)
Br1A C10A C11A C12A 176.5(2)
C10A C11A C12A C7A 2.0(5)
C8A C7A C12A C11A -0.2(5)
C1A C7A C12A C11A -179.5(3)
C3A C2A C13A N14A -90(8)
C1A C2A C13A N14A 92(8)
C6B C1B C2B C3B 31.8(4)
C7B C1B C2B C3B -94.3(3)
C6B C1B C2B C13B -153.1(3)
C7B C1B C2B C13B 80.8(3)
C13B C2B C3B N4B 179.5(3)
C1B C2B C3B N4B -5.3(4)
C13B C2B C3B C15B -0.8(5)
C1B C2B C3B C15B 174.3(3)
C5B N4B C3B C2B -14.9(5)
C5B N4B C3B C15B 165.3(3)
C3B N4B C5B O16B -172.4(3)
C3B N4B C5B C6B 4.1(4)
O16B C5B C6B C1B -158.4(3)
N4B C5B C6B C1B 25.0(4)
C2B C1B C6B C5B -40.4(4)
C7B C1B C6B C5B 81.8(3)
C2B C1B C7B C12B 100.2(3)
C6B C1B C7B C12B -22.6(4)
C2B C1B C7B C8B -74.3(3)
C6B C1B C7B C8B 162.9(2)
C12B C7B C8B C9B 0.3(4)
C1B C7B C8B C9B 175.1(3)
C7B C8B C9B C10B 0.3(4)
C8B C9B C10B C11B -0.6(4)
C8B C9B C10B Br1B 177.2(2)
C9B C10B C11B C12B 0.2(4)
Br1B C10B C11B C12B -177.5(2)
C10B C11B C12B C7B 0.4(4)
C8B C7B C12B C11B -0.7(4)
C1B C7B C12B C11B -175.2(3)
C3B C2B C13B N14B -32(24)
C1B C2B C13B N14B 153(24)
C7C C1C C2C C3C -98.9(3)
C6C C1C C2C C3C 27.5(4)
C7C C1C C2C C13C 75.4(3)
C6C C1C C2C C13C -158.2(3)
C13C C2C C3C N4C -177.3(3)
C1C C2C C3C N4C -2.9(5)
C13C C2C C3C C15C 1.6(5)
C1C C2C C3C C15C 175.9(3)
C5C N4C C3C C2C -11.0(5)
C5C N4C C3C C15C 170.0(3)
C3C N4C C5C O16C -179.6(3)
C3C N4C C5C C6C -3.5(4)
O16C C5C C6C C1C -153.8(3)
N4C C5C C6C C1C 30.1(4)
C2C C1C C6C C5C -39.8(4)
C7C C1C C6C C5C 86.4(3)
C2C C1C C7C C8C -153.1(3)
C6C C1C C7C C8C 82.4(3)
C2C C1C C7C C12C 27.5(4)
C6C C1C C7C C12C -97.0(3)
C12C C7C C8C C9C -0.1(4)
C1C C7C C8C C9C -179.5(3)
C7C C8C C9C C10C -0.6(5)
C8C C9C C10C C11C 1.3(5)
C8C C9C C10C Br1C -178.9(2)
C9C C10C C11C C12C -1.2(5)
Br1C C10C C11C C12C 179.0(2)
C10C C11C C12C C7C 0.5(5)
C8C C7C C12C C11C 0.2(5)
C1C C7C C12C C11C 179.6(3)
C3C C2C C13C N14C 61(29)
C1C C2C C13C N14C -113(29)
C24 O23 C22 C21 98.8(9)
C22 O23 C24 O25 -1.8(13)
C22 O23 C24 C26 -177.1(7)
C24A O23A C22A C21A 166.3(9)
C22A O23A C24A O25A -1.0(12)
C22A O23A C24A C26A -178.3(7)
